data_2227085
loop_
_publ_author_name
'Zhang, Yang'
'Zhao, Xiao-Li'

_publ_section_title
;
 Methyl 4-isonicotinamidobenzoate monohydrate
;
_journal_coeditor_code SU2171
_journal_issue 8
_journal_name_full 'Acta Crystallographica Section E'
_journal_page_first o1898
_journal_paper_doi 10.1107/S1600536810024979
_journal_volume 66
_journal_year 2010
_chemical_formula_iupac 'C14 H12 N2 O3, H2 O'
_chemical_formula_moiety 'C14 H12 N2 O3, H2 O'
_chemical_formula_sum 'C14 H14 N2 O4'
_chemical_formula_weight 274.27
_chemical_name_systematic
;
Methyl 4-isonicotinamidobenzoate monohydrate
;
_space_group_IT_number 2
_symmetry_cell_setting triclinic
_symmetry_space_group_name_Hall '-P 1'
_symmetry_space_group_name_H-M 'P -1'
_atom_sites_solution_hydrogens geom
_atom_sites_solution_primary direct
_atom_sites_solution_secondary difmap
_audit_creation_method SHELXL97
_cell_angle_alpha 96.0620(10)
_cell_angle_beta 90.8960(10)
_cell_angle_gamma 95.8540(10)
_cell_formula_units_Z 2
_cell_length_a 6.8836(3)
_cell_length_b 8.8810(4)
_cell_length_c 10.9658(5)
_cell_measurement_reflns_used 4652
_cell_measurement_temperature 296(2)
_cell_measurement_theta_max 28.26
_cell_measurement_theta_min 2.32
_cell_volume 662.91(5)
_computing_cell_refinement 'SAINT (Bruker, 2007)'
_computing_data_collection 'SMART (Bruker, 2007)'
_computing_data_reduction 'SAINT (Bruker, 2007)'
_computing_molecular_graphics 'SHELXTL (Sheldrick, 2008)'
_computing_publication_material 'SHELXTL (Sheldrick, 2008) and local programs'
_computing_structure_refinement 'SHELXL97 (Sheldrick, 2008)'
_computing_structure_solution 'SHELXS97 (Sheldrick, 2008)'
_diffrn_ambient_temperature 296(2)
_diffrn_detector_area_resol_mean 8.192
_diffrn_measured_fraction_theta_full 0.992
_diffrn_measured_fraction_theta_max 0.992
_diffrn_measurement_device_type 'Bruker SMART 1K CCD area-detector'
_diffrn_measurement_method 'thin-slice \w'
_diffrn_radiation_monochromator graphite
_diffrn_radiation_source 'fine-focus sealed tube'
_diffrn_radiation_type MoK\a
_diffrn_radiation_wavelength 0.71073
_diffrn_reflns_av_R_equivalents 0.0149
_diffrn_reflns_av_sigmaI/netI 0.0132
_diffrn_reflns_limit_h_max 8
_diffrn_reflns_limit_h_min -8
_diffrn_reflns_limit_k_max 10
_diffrn_reflns_limit_k_min -10
_diffrn_reflns_limit_l_max 12
_diffrn_reflns_limit_l_min -13
_diffrn_reflns_number 7689
_diffrn_reflns_theta_full 25.00
_diffrn_reflns_theta_max 25.00
_diffrn_reflns_theta_min 1.87
_diffrn_standards_number 0
_exptl_absorpt_coefficient_mu 0.102
_exptl_absorpt_correction_T_max 0.9732
_exptl_absorpt_correction_T_min 0.9524
_exptl_absorpt_correction_type multi-scan
_exptl_absorpt_process_details '(SADABS; Sheldrick, 1996)'
_exptl_crystal_colour colourless
_exptl_crystal_density_diffrn 1.374
_exptl_crystal_density_method 'not measured'
_exptl_crystal_description block
_exptl_crystal_F_000 288
_exptl_crystal_size_max 0.48
_exptl_crystal_size_mid 0.37
_exptl_crystal_size_min 0.27
_refine_diff_density_max 0.143
_refine_diff_density_min -0.162
_refine_ls_extinction_method none
_refine_ls_goodness_of_fit_ref 1.055
_refine_ls_hydrogen_treatment constr
_refine_ls_matrix_type full
_refine_ls_number_parameters 181
_refine_ls_number_reflns 2318
_refine_ls_number_restraints 3
_refine_ls_restrained_S_all 1.058
_refine_ls_R_factor_all 0.0423
_refine_ls_R_factor_gt 0.0354
_refine_ls_shift/su_max 0.000
_refine_ls_shift/su_mean 0.000
_refine_ls_structure_factor_coef Fsqd
_refine_ls_weighting_details 'calc w=1/[\s^2^(Fo^2^)+(0.0526P)^2^+0.1234P] where P=(Fo^2^+2Fc^2^)/3'
_refine_ls_weighting_scheme calc
_refine_ls_wR_factor_gt 0.0940
_refine_ls_wR_factor_ref 0.1021
_reflns_number_gt 1968
_reflns_number_total 2318
_reflns_threshold_expression I>2\s(I)
_cod_data_source_file su2171.cif
_cod_data_source_block I
_cod_database_code 2227085
_cod_database_fobs_code 2227085

loop_
_symmetry_equiv_pos_as_xyz
'x, y, z'
'-x, -y, -z'

loop_
_atom_site_type_symbol
_atom_site_label
_atom_site_fract_x
_atom_site_fract_y
_atom_site_fract_z
_atom_site_U_iso_or_equiv
_atom_site_adp_type
_atom_site_calc_flag
_atom_site_refinement_flags
_atom_site_occupancy
_atom_site_disorder_assembly
_atom_site_disorder_group
N N1 0.02099(15) 0.81758(12) 0.39503(10) 0.0431(3) Uani d . 1 . .
H H1A -0.0956 0.7830 0.3698 0.052 Uiso calc R 1 . .
N N2 -0.34705(19) 0.52096(14) 0.70330(12) 0.0576(3) Uani d . 1 . .
O O3 0.61235(16) 1.21607(13) 0.08752(10) 0.0623(3) Uani d . 1 . .
O O2 0.33143(18) 1.24867(15) -0.00513(11) 0.0772(4) Uani d . 1 . .
O O1 0.23987(15) 0.81573(15) 0.55168(10) 0.0713(4) Uani d . 1 . .
O O1W 0.30526(15) 1.33795(13) -0.24537(9) 0.0662(3) Uani d D 1 . .
H H1WA 0.4223 1.3964 -0.2516 0.099 Uiso d RD 1 . .
H H1WB 0.3142 1.3192 -0.1677 0.099 Uiso d RD 1 . .
C C1 0.7154(3) 1.3157(2) 0.00895(17) 0.0722(5) Uani d . 1 . .
H H1B 0.8527 1.3251 0.0290 0.108 Uiso calc R 1 . .
H H1C 0.6685 1.4142 0.0207 0.108 Uiso calc R 1 . .
H H1D 0.6937 1.2740 -0.0751 0.108 Uiso calc R 1 . .
C C2 0.4195(2) 1.19167(16) 0.07065(12) 0.0507(4) Uani d . 1 . .
C C3 0.3244(2) 1.08944(15) 0.15573(11) 0.0440(3) Uani d . 1 . .
C C4 0.1229(2) 1.05719(15) 0.14751(12) 0.0480(3) Uani d . 1 . .
H H4A 0.0521 1.0974 0.0881 0.058 Uiso calc R 1 . .
C C5 0.0271(2) 0.96663(15) 0.22619(12) 0.0462(3) Uani d . 1 . .
H H5A -0.1079 0.9452 0.2192 0.055 Uiso calc R 1 . .
C C6 0.13107(19) 0.90658(14) 0.31652(11) 0.0397(3) Uani d . 1 . .
C C7 0.3329(2) 0.93699(16) 0.32434(12) 0.0467(3) Uani d . 1 . .
H H7A 0.4041 0.8963 0.3833 0.056 Uiso calc R 1 . .
C C8 0.4280(2) 1.02781(16) 0.24441(13) 0.0479(3) Uani d . 1 . .
H H8A 0.5633 1.0479 0.2501 0.057 Uiso calc R 1 . .
C C9 0.07765(19) 0.78029(15) 0.50566(12) 0.0442(3) Uani d . 1 . .
C C10 -0.07614(19) 0.69056(14) 0.57202(11) 0.0408(3) Uani d . 1 . .
C C11 -0.2737(2) 0.69375(16) 0.55336(12) 0.0483(3) Uani d . 1 . .
H H11A -0.3201 0.7522 0.4959 0.058 Uiso calc R 1 . .
C C12 -0.4020(2) 0.60887(18) 0.62121(14) 0.0573(4) Uani d . 1 . .
H H12A -0.5351 0.6136 0.6086 0.069 Uiso calc R 1 . .
C C13 -0.1559(2) 0.51992(17) 0.72155(14) 0.0566(4) Uani d . 1 . .
H H13A -0.1137 0.4597 0.7790 0.068 Uiso calc R 1 . .
C C14 -0.0171(2) 0.60287(16) 0.66023(13) 0.0515(4) Uani d . 1 . .
H H14A 0.1151 0.6002 0.6778 0.062 Uiso calc R 1 . .

loop_
_atom_site_aniso_label
_atom_site_aniso_U_11
_atom_site_aniso_U_22
_atom_site_aniso_U_33
_atom_site_aniso_U_12
_atom_site_aniso_U_13
_atom_site_aniso_U_23
N1 0.0379(6) 0.0495(6) 0.0418(6) -0.0031(5) -0.0043(4) 0.0129(5)
N2 0.0608(8) 0.0573(7) 0.0527(7) -0.0070(6) 0.0120(6) 0.0074(6)
O3 0.0606(7) 0.0702(7) 0.0580(6) -0.0041(5) 0.0084(5) 0.0254(5)
O2 0.0824(9) 0.0973(9) 0.0553(7) -0.0071(7) -0.0077(6) 0.0408(6)
O1 0.0464(6) 0.1138(10) 0.0532(6) -0.0184(6) -0.0125(5) 0.0349(6)
O1W 0.0574(6) 0.0887(8) 0.0504(6) -0.0217(6) -0.0132(5) 0.0287(5)
C1 0.0783(12) 0.0701(11) 0.0688(11) -0.0096(9) 0.0164(9) 0.0245(8)
C2 0.0648(9) 0.0515(8) 0.0351(7) -0.0004(7) 0.0007(6) 0.0076(6)
C3 0.0542(8) 0.0438(7) 0.0331(6) 0.0004(6) 0.0002(6) 0.0052(5)
C4 0.0552(8) 0.0509(8) 0.0383(7) 0.0027(6) -0.0103(6) 0.0115(6)
C5 0.0428(7) 0.0516(8) 0.0441(7) 0.0010(6) -0.0069(6) 0.0097(6)
C6 0.0432(7) 0.0388(6) 0.0369(6) 0.0018(5) -0.0015(5) 0.0053(5)
C7 0.0429(7) 0.0545(8) 0.0457(7) 0.0061(6) -0.0028(6) 0.0183(6)
C8 0.0420(7) 0.0565(8) 0.0461(7) 0.0018(6) 0.0008(6) 0.0134(6)
C9 0.0410(7) 0.0512(7) 0.0401(7) 0.0001(6) -0.0036(5) 0.0090(6)
C10 0.0428(7) 0.0423(7) 0.0365(6) 0.0013(5) 0.0017(5) 0.0034(5)
C11 0.0458(8) 0.0580(8) 0.0414(7) 0.0048(6) -0.0005(6) 0.0076(6)
C12 0.0429(8) 0.0741(10) 0.0522(8) -0.0028(7) 0.0048(6) 0.0027(7)
C13 0.0642(10) 0.0536(8) 0.0553(9) 0.0076(7) 0.0097(7) 0.0193(7)
C14 0.0473(8) 0.0592(8) 0.0513(8) 0.0093(6) 0.0046(6) 0.0180(7)

loop_
_atom_type_symbol
_atom_type_description
_atom_type_scat_dispersion_real
_atom_type_scat_dispersion_imag
_atom_type_scat_source
C C 0.0033 0.0016 'International Tables Vol C Tables 4.2.6.8 and 6.1.1.4'
H H 0.0000 0.0000 'International Tables Vol C Tables 4.2.6.8 and 6.1.1.4'
N N 0.0061 0.0033 'International Tables Vol C Tables 4.2.6.8 and 6.1.1.4'
O O 0.0106 0.0060 'International Tables Vol C Tables 4.2.6.8 and 6.1.1.4'

loop_
_geom_angle_atom_site_label_1
_geom_angle_atom_site_label_2
_geom_angle_atom_site_label_3
_geom_angle_site_symmetry_1
_geom_angle_site_symmetry_3
_geom_angle
_geom_angle_publ_flag
C9 N1 C6 . . 127.41(11) ?
C9 N1 H1A . . 116.3 ?
C6 N1 H1A . . 116.3 ?
C12 N2 C13 . . 116.54(12) ?
C2 O3 C1 . . 116.54(13) ?
O2 O2 C2 1 . 0(10) ?
H1WA O1W H1WB . . 100.2 ?
O3 C1 H1B . . 109.5 ?
O3 C1 H1C . . 109.5 ?
H1B C1 H1C . . 109.5 ?
O3 C1 H1D . . 109.5 ?
H1B C1 H1D . . 109.5 ?
H1C C1 H1D . . 109.5 ?
O2 C2 O2 1 . 0.00(10) ?
O2 C2 O3 1 . 123.17(13) ?
O2 C2 O3 . . 123.17(13) ?
O2 C2 C3 1 . 123.63(14) ?
O2 C2 C3 . . 123.63(14) ?
O3 C2 C3 . . 113.20(12) ?
C4 C3 C8 . . 118.92(12) ?
C4 C3 C2 . . 118.31(12) ?
C8 C3 C2 . . 122.76(13) ?
C5 C4 C3 . . 120.67(12) ?
C5 C4 H4A . . 119.7 ?
C3 C4 H4A . . 119.7 ?
C4 C5 C6 . . 120.37(12) ?
C4 C5 H5A . . 119.8 ?
C6 C5 H5A . . 119.8 ?
C7 C6 C5 . . 119.24(12) ?
C7 C6 N1 . . 124.08(11) ?
C5 C6 N1 . . 116.69(11) ?
C8 C7 C6 . . 119.91(12) ?
C8 C7 H7A . . 120.0 ?
C6 C7 H7A . . 120.0 ?
C7 C8 C3 . . 120.88(13) ?
C7 C8 H8A . . 119.6 ?
C3 C8 H8A . . 119.6 ?
O1 C9 N1 . . 124.09(12) ?
O1 C9 C10 . . 120.49(12) ?
N1 C9 C10 . . 115.42(11) ?
C11 C10 C14 . . 117.50(12) ?
C11 C10 C9 . . 123.90(12) ?
C14 C10 C9 . . 118.56(12) ?
C10 C11 C12 . . 118.98(13) ?
C10 C11 H11A . . 120.5 ?
C12 C11 H11A . . 120.5 ?
N2 C12 C11 . . 123.99(14) ?
N2 C12 H12A . . 118.0 ?
C11 C12 H12A . . 118.0 ?
N2 C13 C14 . . 123.67(14) ?
N2 C13 H13A . . 118.2 ?
C14 C13 H13A . . 118.2 ?
C13 C14 C10 . . 119.26(13) ?
C13 C14 H14A . . 120.4 ?
C10 C14 H14A . . 120.4 ?

loop_
_geom_bond_atom_site_label_1
_geom_bond_atom_site_label_2
_geom_bond_site_symmetry_2
_geom_bond_distance
_geom_bond_publ_flag
N1 C9 . 1.3528(17) ?
N1 C6 . 1.4078(16) ?
N1 H1A . 0.8600 ?
N2 C12 . 1.327(2) ?
N2 C13 . 1.329(2) ?
O3 C2 . 1.3296(18) ?
O3 C1 . 1.4422(17) ?
O2 C2 . 1.2043(18) ?
O1 C9 . 1.2156(16) ?
O1W H1WA . 0.9207 ?
O1W H1WB . 0.8877 ?
C1 H1B . 0.9600 ?
C1 H1C . 0.9600 ?
C1 H1D . 0.9600 ?
C2 O2 1 1.2043(18) ?
C2 C3 . 1.4833(19) ?
C3 C4 . 1.387(2) ?
C3 C8 . 1.3871(19) ?
C4 C5 . 1.3721(19) ?
C4 H4A . 0.9300 ?
C5 C6 . 1.3946(17) ?
C5 H5A . 0.9300 ?
C6 C7 . 1.3879(18) ?
C7 C8 . 1.3807(19) ?
C7 H7A . 0.9300 ?
C8 H8A . 0.9300 ?
C9 C10 . 1.5032(18) ?
C10 C11 . 1.3758(19) ?
C10 C14 . 1.3853(19) ?
C11 C12 . 1.380(2) ?
C11 H11A . 0.9300 ?
C12 H12A . 0.9300 ?
C13 C14 . 1.375(2) ?
C13 H13A . 0.9300 ?
C14 H14A . 0.9300 ?

loop_
_geom_hbond_atom_site_label_D
_geom_hbond_atom_site_label_H
_geom_hbond_atom_site_label_A
_geom_hbond_site_symmetry_A
_geom_hbond_distance_DH
_geom_hbond_distance_HA
_geom_hbond_distance_DA
_geom_hbond_angle_DHA
N1 H1A O1W 2_575 0.86 2.10 2.9014(14) 155
O1W H1WA N2 1_664 0.92 1.94 2.8510(16) 169
O1W H1WB O2 1 0.89 1.96 2.8385(14) 172
